data_7028615
loop_
_publ_author_name
'Han, Xiaoyan'
'Weng, Zhiqiang'
'Young, David James'
'Jin, Guo-Xin'
'Hor, T. S. Andy'

_publ_section_title
;
 Stoichiometric sensitivity and structural diversity in click-active
 copper(I) N,S-heterocyclic carbene complexes.
;
_journal_issue 3
_journal_name_full 'Dalton transactions (Cambridge, England : 2003)'
_journal_page_first 1305
_journal_page_last 1312
_journal_paper_doi 10.1039/c3dt52059e
_journal_volume 43
_journal_year 2014
_chemical_formula_sum 'C46 H48 Cu2 I2 N4 O2 S4'
_chemical_formula_weight 1198.00
_chemical_name_systematic
; 
 ? 
;
_space_group_IT_number 2
_symmetry_cell_setting triclinic
_symmetry_space_group_name_Hall '-P 1'
_symmetry_space_group_name_H-M 'P -1'
_atom_sites_solution_hydrogens geom
_atom_sites_solution_primary direct
_atom_sites_solution_secondary difmap
_audit_creation_method SHELXL-97
_cell_angle_alpha 79.561(2)
_cell_angle_beta 73.790(2)
_cell_angle_gamma 75.256(2)
_cell_formula_units_Z 1
_cell_length_a 8.8912(8)
_cell_length_b 9.9787(9)
_cell_length_c 14.6609(13)
_cell_measurement_reflns_used 4586
_cell_measurement_temperature 100(2)
_cell_measurement_theta_max 27.56
_cell_measurement_theta_min 2.43
_cell_volume 1199.39(19)
_computing_cell_refinement 'Bruker SMART'
_computing_data_collection 'Bruker SMART'
_computing_data_reduction 'Bruker SAINT'
_computing_molecular_graphics 'Bruker SHELXTL'
_computing_publication_material 'Bruker SHELXTL'
_computing_structure_refinement 'SHELXL-97 (Sheldrick, 1997)'
_computing_structure_solution 'SHELXS-97 (Sheldrick, 1990)'
_diffrn_ambient_temperature 100(2)
_diffrn_measured_fraction_theta_full 0.994
_diffrn_measured_fraction_theta_max 0.994
_diffrn_measurement_device_type 'CCD area detector'
_diffrn_measurement_method 'phi and omega scans'
_diffrn_radiation_monochromator graphite
_diffrn_radiation_source 'fine-focus sealed tube'
_diffrn_radiation_type MoK\a
_diffrn_radiation_wavelength 0.71073
_diffrn_reflns_av_R_equivalents 0.0264
_diffrn_reflns_av_sigmaI/netI 0.0474
_diffrn_reflns_limit_h_max 7
_diffrn_reflns_limit_h_min -11
_diffrn_reflns_limit_k_max 12
_diffrn_reflns_limit_k_min -12
_diffrn_reflns_limit_l_max 13
_diffrn_reflns_limit_l_min -19
_diffrn_reflns_number 8437
_diffrn_reflns_theta_full 27.50
_diffrn_reflns_theta_max 27.50
_diffrn_reflns_theta_min 1.46
_exptl_absorpt_coefficient_mu 2.389
_exptl_absorpt_correction_T_max 0.8699
_exptl_absorpt_correction_T_min 0.4801
_exptl_absorpt_correction_type multi-scan
_exptl_absorpt_process_details 'Sadabs, (Sheldrick 2001)'
_exptl_crystal_colour YELLOW
_exptl_crystal_density_diffrn 1.659
_exptl_crystal_density_meas ?
_exptl_crystal_density_method 'not measured'
_exptl_crystal_description PLATE
_exptl_crystal_F_000 596
_exptl_crystal_size_max 0.36
_exptl_crystal_size_mid 0.21
_exptl_crystal_size_min 0.06
_refine_diff_density_max 1.844
_refine_diff_density_min -0.860
_refine_diff_density_rms 0.232
_refine_ls_extinction_method none
_refine_ls_goodness_of_fit_ref 1.086
_refine_ls_hydrogen_treatment constr
_refine_ls_matrix_type full
_refine_ls_number_parameters 273
_refine_ls_number_reflns 5463
_refine_ls_number_restraints 0
_refine_ls_restrained_S_all 1.086
_refine_ls_R_factor_all 0.0416
_refine_ls_R_factor_gt 0.0357
_refine_ls_shift/su_max 0.001
_refine_ls_shift/su_mean 0.000
_refine_ls_structure_factor_coef Fsqd
_refine_ls_weighting_details 'calc w=1/[\s^2^(Fo^2^)+(0.0627P)^2^+0.0620P] where P=(Fo^2^+2Fc^2^)/3'
_refine_ls_weighting_scheme calc
_refine_ls_wR_factor_gt 0.0952
_refine_ls_wR_factor_ref 0.1034
_reflns_number_gt 4889
_reflns_number_total 5463
_reflns_threshold_expression >2sigma(I)
_cod_data_source_file c3dt52059e.txt
_cod_data_source_block 9244
_cod_depositor_comments
;
The following automatic conversions were performed:

'_symmetry_cell_setting' value 'Triclinic' changed to 'triclinic'
according to
/usr/data/users/saulius/automatic-downloads/current/RSC/lib/dictionaries/cif_core.dic
dictionary named 'cif_core.dic' version 2.4.2 from
2011-04-26.

'_exptl_absorpt_correction_type' value 'Multi-scan'
changed to 'multi-scan' according to
/usr/data/users/saulius/automatic-downloads/current/RSC/lib/dictionaries/cif_core.dic
dictionary named 'cif_core.dic' version 2.4.2 from 2011-04-26.

Automatic conversion script
Id: cif_fix_values 2281 2013-09-26 08:29:07Z andrius 

The following automatic conversions were performed:

'_exptl_crystal_density_meas' value 'Not Measured' was changed to '?'
- the value is perceived as not measured.

Automatic conversion script
Id: cif_fix_values 3008 2015-01-20 13:52:24Z robertas 
;
_cod_original_sg_symbol_H-M P-1
_cod_database_code 7028615

loop_
_symmetry_equiv_pos_as_xyz
'x, y, z'
'-x, -y, -z'

loop_
_atom_site_label
_atom_site_type_symbol
_atom_site_fract_x
_atom_site_fract_y
_atom_site_fract_z
_atom_site_U_iso_or_equiv
_atom_site_adp_type
_atom_site_occupancy
_atom_site_symmetry_multiplicity
_atom_site_calc_flag
_atom_site_refinement_flags
Cu1 Cu 0.07424(5) 0.43028(4) 0.39187(3) 0.01740(11) Uani 1 1 d .
I1 I 0.14894(2) 0.663306(19) 0.444744(14) 0.01618(9) Uani 1 1 d .
S1 S 0.43974(10) 0.33612(8) 0.40497(6) 0.01724(17) Uani 1 1 d .
S2 S -0.26204(10) 0.50494(9) 0.33642(6) 0.01995(18) Uani 1 1 d .
N1 N 0.3056(3) 0.1570(3) 0.38222(19) 0.0143(5) Uani 1 1 d .
N2 N -0.0407(3) 0.6133(3) 0.2297(2) 0.0168(6) Uani 1 1 d .
C1 C 0.2705(4) 0.2934(3) 0.3931(2) 0.0154(6) Uani 1 1 d .
C2 C 0.4630(4) 0.0827(3) 0.3808(2) 0.0142(6) Uani 1 1 d .
C3 C 0.5274(4) -0.0586(3) 0.3714(2) 0.0184(7) Uani 1 1 d .
H3 H 0.4645 -0.1175 0.3632 0.022 Uiso 1 1 calc R
C4 C 0.6866(4) -0.1096(3) 0.3743(2) 0.0188(7) Uani 1 1 d .
H4 H 0.7332 -0.2053 0.3677 0.023 Uiso 1 1 calc R
C5 C 0.7802(4) -0.0248(4) 0.3869(2) 0.0204(7) Uani 1 1 d .
H5 H 0.8887 -0.0634 0.3890 0.025 Uiso 1 1 calc R
C6 C 0.7164(4) 0.1152(3) 0.3962(2) 0.0187(7) Uani 1 1 d .
H6 H 0.7794 0.1736 0.4049 0.022 Uiso 1 1 calc R
C7 C 0.5570(4) 0.1680(3) 0.3926(2) 0.0166(6) Uani 1 1 d .
C8 C 0.1835(4) 0.0916(3) 0.3684(2) 0.0181(7) Uani 1 1 d .
H8A H 0.0757 0.1392 0.4024 0.022 Uiso 1 1 calc R
H8B H 0.2019 -0.0075 0.3964 0.022 Uiso 1 1 calc R
C9 C 0.1892(4) 0.0998(4) 0.2646(3) 0.0223(7) Uani 1 1 d .
H9 H 0.1830 0.1886 0.2274 0.027 Uiso 1 1 calc R
C10 C 0.2024(5) -0.0089(4) 0.2223(3) 0.0284(8) Uani 1 1 d .
H10A H 0.2089 -0.0989 0.2577 0.034 Uiso 1 1 calc R
H10B H 0.2055 0.0023 0.1561 0.034 Uiso 1 1 calc R
C11 C -0.0659(4) 0.5224(3) 0.3099(2) 0.0159(6) Uani 1 1 d .
C12 C -0.3048(4) 0.6185(3) 0.2374(2) 0.0181(7) Uani 1 1 d .
C13 C -0.4475(4) 0.6628(4) 0.2076(3) 0.0230(7) Uani 1 1 d .
H13 H -0.5396 0.6268 0.2413 0.028 Uiso 1 1 calc R
C14 C -0.4511(4) 0.7606(4) 0.1274(3) 0.0248(8) Uani 1 1 d .
H14 H -0.5464 0.7915 0.1054 0.030 Uiso 1 1 calc R
C15 C -0.3160(5) 0.8142(4) 0.0788(3) 0.0269(8) Uani 1 1 d .
H15 H -0.3219 0.8822 0.0248 0.032 Uiso 1 1 calc R
C16 C -0.1734(4) 0.7709(4) 0.1073(2) 0.0215(7) Uani 1 1 d .
H16 H -0.0816 0.8073 0.0737 0.026 Uiso 1 1 calc R
C17 C -0.1700(4) 0.6716(3) 0.1874(2) 0.0165(6) Uani 1 1 d .
C18 C 0.1179(4) 0.6445(4) 0.1867(2) 0.0210(7) Uani 1 1 d .
H18A H 0.1784 0.6256 0.2368 0.025 Uiso 1 1 calc R
H18B H 0.1050 0.7450 0.1626 0.025 Uiso 1 1 calc R
C19 C 0.2133(4) 0.5611(4) 0.1063(3) 0.0259(8) Uani 1 1 d .
H19 H 0.3195 0.5739 0.0779 0.031 Uiso 1 1 calc R
C20 C 0.1650(5) 0.4724(5) 0.0712(3) 0.0383(10) Uani 1 1 d .
H20A H 0.0598 0.4559 0.0972 0.046 Uiso 1 1 calc R
H20B H 0.2351 0.4244 0.0198 0.046 Uiso 1 1 calc R
O1S O 0.7748(4) 0.1285(3) -0.0041(2) 0.0402(7) Uani 1 1 d .
C1S C 0.7355(5) 0.1649(4) 0.0746(3) 0.0313(9) Uani 1 1 d .
C2S C 0.8572(8) 0.1518(11) 0.1301(4) 0.099(3) Uani 1 1 d .
H2S1 H 0.9628 0.1064 0.0940 0.149 Uiso 1 1 calc R
H2S2 H 0.8276 0.0957 0.1918 0.149 Uiso 1 1 calc R
H2S3 H 0.8611 0.2449 0.1409 0.149 Uiso 1 1 calc R
C3S C 0.5657(7) 0.2156(9) 0.1243(4) 0.075(2) Uani 1 1 d .
H3S1 H 0.4979 0.2305 0.0794 0.112 Uiso 1 1 calc R
H3S2 H 0.5544 0.3037 0.1488 0.112 Uiso 1 1 calc R
H3S3 H 0.5325 0.1460 0.1777 0.112 Uiso 1 1 calc R

loop_
_atom_site_aniso_label
_atom_site_aniso_U_11
_atom_site_aniso_U_22
_atom_site_aniso_U_33
_atom_site_aniso_U_23
_atom_site_aniso_U_13
_atom_site_aniso_U_12
Cu1 0.0130(2) 0.0157(2) 0.0231(2) -0.00057(15) -0.00748(16) -0.00039(15)
I1 0.01746(13) 0.01241(12) 0.01831(13) -0.00137(8) -0.00382(8) -0.00353(8)
S1 0.0122(4) 0.0128(4) 0.0276(4) -0.0027(3) -0.0067(3) -0.0021(3)
S2 0.0150(4) 0.0205(4) 0.0254(4) 0.0040(3) -0.0082(3) -0.0067(3)
N1 0.0123(13) 0.0129(12) 0.0180(13) -0.0005(10) -0.0050(10) -0.0027(10)
N2 0.0137(13) 0.0162(13) 0.0217(14) -0.0018(10) -0.0063(11) -0.0038(10)
C1 0.0131(15) 0.0151(15) 0.0182(16) 0.0003(11) -0.0048(12) -0.0040(12)
C2 0.0125(15) 0.0153(15) 0.0128(15) -0.0013(11) -0.0011(11) -0.0017(12)
C3 0.0209(17) 0.0162(15) 0.0178(16) -0.0037(12) -0.0044(13) -0.0028(13)
C4 0.0206(17) 0.0119(14) 0.0192(16) -0.0029(12) -0.0037(13) 0.0041(12)
C5 0.0136(16) 0.0251(17) 0.0190(16) -0.0015(13) -0.0027(13) 0.0000(13)
C6 0.0151(16) 0.0180(15) 0.0220(17) -0.0011(12) -0.0052(13) -0.0020(12)
C7 0.0177(16) 0.0142(14) 0.0188(16) -0.0012(12) -0.0051(13) -0.0052(12)
C8 0.0144(16) 0.0165(15) 0.0254(18) -0.0045(13) -0.0062(13) -0.0039(12)
C9 0.0199(17) 0.0221(17) 0.0268(19) 0.0002(14) -0.0103(14) -0.0050(13)
C10 0.028(2) 0.034(2) 0.0268(19) -0.0066(16) -0.0078(16) -0.0095(16)
C11 0.0124(15) 0.0132(14) 0.0231(17) -0.0026(12) -0.0060(12) -0.0023(11)
C12 0.0172(16) 0.0160(15) 0.0199(16) 0.0017(12) -0.0071(13) -0.0015(12)
C13 0.0161(17) 0.0281(18) 0.0248(18) -0.0040(14) -0.0094(14) 0.0007(13)
C14 0.0222(18) 0.0259(18) 0.0270(19) -0.0048(14) -0.0142(15) 0.0039(14)
C15 0.035(2) 0.0219(17) 0.0225(18) 0.0016(14) -0.0133(16) -0.0007(15)
C16 0.0256(18) 0.0195(16) 0.0199(17) 0.0003(13) -0.0073(14) -0.0056(13)
C17 0.0158(16) 0.0141(14) 0.0214(16) -0.0040(12) -0.0085(13) -0.0008(12)
C18 0.0180(17) 0.0259(17) 0.0212(17) 0.0016(13) -0.0049(13) -0.0114(14)
C19 0.0175(18) 0.0316(19) 0.0244(19) -0.0017(15) -0.0032(14) -0.0008(14)
C20 0.029(2) 0.040(2) 0.044(3) -0.023(2) -0.0020(18) 0.0006(18)
O1S 0.050(2) 0.0360(16) 0.0291(16) 0.0042(13) -0.0051(14) -0.0101(14)
C1S 0.031(2) 0.036(2) 0.024(2) 0.0068(16) -0.0069(16) -0.0101(17)
C2S 0.050(4) 0.223(10) 0.031(3) 0.008(4) -0.016(3) -0.051(5)
C3S 0.039(3) 0.137(6) 0.036(3) -0.011(3) -0.010(2) 0.004(3)

loop_
_atom_type_symbol
_atom_type_description
_atom_type_scat_dispersion_real
_atom_type_scat_dispersion_imag
_atom_type_scat_source
C C 0.0033 0.0016 'International Tables Vol C Tables 4.2.6.8 and 6.1.1.4'
H H 0.0000 0.0000 'International Tables Vol C Tables 4.2.6.8 and 6.1.1.4'
N N 0.0061 0.0033 'International Tables Vol C Tables 4.2.6.8 and 6.1.1.4'
S S 0.1246 0.1234 'International Tables Vol C Tables 4.2.6.8 and 6.1.1.4'
Cu Cu 0.3201 1.2651 'International Tables Vol C Tables 4.2.6.8 and 6.1.1.4'
I I -0.4742 1.8119 'International Tables Vol C Tables 4.2.6.8 and 6.1.1.4'
O O 0.0106 0.0060 'International Tables Vol C Tables 4.2.6.8 and 6.1.1.4'

loop_
_geom_angle_atom_site_label_1
_geom_angle_atom_site_label_2
_geom_angle_atom_site_label_3
_geom_angle
_geom_angle_site_symmetry_1
_geom_angle_site_symmetry_3
C11 Cu1 C1 141.65(14) . .
C11 Cu1 I1 100.56(10) . 2_566
C1 Cu1 I1 103.87(10) . 2_566
C11 Cu1 I1 101.27(9) . .
C1 Cu1 I1 100.49(10) . .
I1 Cu1 I1 104.817(15) 2_566 .
Cu1 I1 Cu1 75.183(15) 2_566 .
C1 S1 C7 93.82(16) . .
C11 S2 C12 93.93(16) . .
C1 N1 C2 117.4(3) . .
C1 N1 C8 120.5(3) . .
C2 N1 C8 122.1(3) . .
C11 N2 C17 117.6(3) . .
C11 N2 C18 120.7(3) . .
C17 N2 C18 121.6(3) . .
N1 C1 S1 108.4(2) . .
N1 C1 Cu1 129.4(2) . .
S1 C1 Cu1 122.10(17) . .
C3 C2 C7 120.5(3) . .
C3 C2 N1 128.0(3) . .
C7 C2 N1 111.5(3) . .
C4 C3 C2 117.5(3) . .
C3 C4 C5 122.0(3) . .
C6 C5 C4 120.5(3) . .
C5 C6 C7 118.0(3) . .
C6 C7 C2 121.4(3) . .
C6 C7 S1 129.6(3) . .
C2 C7 S1 108.9(2) . .
N1 C8 C9 111.3(3) . .
C10 C9 C8 123.5(3) . .
N2 C11 S2 108.0(2) . .
N2 C11 Cu1 130.1(2) . .
S2 C11 Cu1 121.76(18) . .
C17 C12 C13 120.5(3) . .
C17 C12 S2 109.4(2) . .
C13 C12 S2 130.0(3) . .
C14 C13 C12 118.2(3) . .
C13 C14 C15 120.6(3) . .
C16 C15 C14 121.8(3) . .
C15 C16 C17 117.3(3) . .
C16 C17 C12 121.5(3) . .
C16 C17 N2 127.5(3) . .
C12 C17 N2 111.0(3) . .
N2 C18 C19 113.2(3) . .
C20 C19 C18 126.5(4) . .
O1S C1S C3S 122.7(4) . .
O1S C1S C2S 120.8(5) . .
C3S C1S C2S 116.3(5) . .

loop_
_geom_bond_atom_site_label_1
_geom_bond_atom_site_label_2
_geom_bond_distance
_geom_bond_site_symmetry_2
Cu1 C11 1.923(3) .
Cu1 C1 1.925(3) .
Cu1 I1 2.8331(5) 2_566
Cu1 I1 2.8594(5) .
I1 Cu1 2.8330(5) 2_566
S1 C1 1.724(3) .
S1 C7 1.746(3) .
S2 C11 1.724(3) .
S2 C12 1.740(3) .
N1 C1 1.346(4) .
N1 C2 1.403(4) .
N1 C8 1.476(4) .
N2 C11 1.351(4) .
N2 C17 1.404(4) .
N2 C18 1.463(4) .
C2 C3 1.396(4) .
C2 C7 1.396(4) .
C3 C4 1.388(5) .
C4 C5 1.394(5) .
C5 C6 1.384(5) .
C6 C7 1.393(5) .
C8 C9 1.497(5) .
C9 C10 1.309(5) .
C12 C17 1.395(5) .
C12 C13 1.396(5) .
C13 C14 1.388(5) .
C14 C15 1.395(6) .
C15 C16 1.385(5) .
C16 C17 1.394(5) .
C18 C19 1.497(5) .
C19 C20 1.310(6) .
O1S C1S 1.203(5) .
C1S C3S 1.482(7) .
C1S C2S 1.494(7) .
